data_7055915
loop_
_publ_author_name
'Beillard, Audrey'
'Bantreil, Xavier'
'M\'etro, Thomas-Xavier'
'Martinez, Jean'
'Lamaty, Fr\'ed\'eric'

_publ_section_title
;
 Mechanochemistry for facilitated access to N,N-diaryl NHC metal complexes
;
_journal_issue 3
_journal_name_full 'New J. Chem.'
_journal_page_first 1057
_journal_paper_doi 10.1039/C6NJ02895K
_journal_volume 41
_journal_year 2017
_chemical_formula_moiety 'C23 H31 N2, Cl'
_chemical_formula_sum 'C23 H31 Cl N2'
_chemical_formula_weight 370.95
_chemical_name_systematic '1,3-Bis(2,4,6-trimethylphenyl)-4,5-trans-dimethyl]imidazolidinium chloride'
_space_group_IT_number 14
_symmetry_cell_setting monoclinic
_symmetry_space_group_name_Hall '-P 2yn'
_symmetry_space_group_name_H-M 'P 1 21/n 1'
_atom_sites_solution_hydrogens difmap
_atom_sites_solution_primary iterative
_audit_update_record
;
2016-06-24 deposited with the CCDC.
2016-12-21 downloaded from the CCDC.
;
_cell_angle_alpha 90
_cell_angle_beta 100.137(4)
_cell_angle_gamma 90
_cell_formula_units_Z 4
_cell_length_a 8.9790(3)
_cell_length_b 15.1223(5)
_cell_length_c 15.7117(8)
_cell_measurement_reflns_used 4275
_cell_measurement_temperature 175
_cell_measurement_theta_max 51.6960
_cell_measurement_theta_min 4.0900
_cell_volume 2100.08(15)
_computing_cell_refinement 'CrysAlisPro 1.171.38.41 (Rigaku OD, 2015)'
_computing_data_collection 'CrysAlisPro 1.171.38.41 (Rigaku OD, 2015)'
_computing_data_reduction 'CrysAlisPro 1.171.38.41 (Rigaku OD, 2015)'
_computing_molecular_graphics 'CAMERON (Watkin et al., 1996)'
_computing_publication_material 'CRYSTALS (Betteridge et al., 2003)'
_computing_structure_refinement 'CRYSTALS (Betteridge et al., 2003)'
_computing_structure_solution 'Superflip (Palatinus & Chapuis, 2007)'
_diffrn_ambient_temperature 175
_diffrn_detector 'CCD plate'
_diffrn_detector_area_resol_mean 16.0143
_diffrn_detector_type Sapphire3
_diffrn_measured_fraction_theta_full 1.000
_diffrn_measured_fraction_theta_max 0.995
_diffrn_measurement_details
;
List of Runs (angles in degrees, time in seconds):

  # Type    Start    End  Width  t~exp~   \w     \q     \k     \f   Frames
#--------------------------------------------------------------------------
  1  \w    -17.00  52.00   1.00    1.00    --    0.00  57.00  60.00   69
  2  \w    -20.00  71.00   1.00    1.00    --    0.00  38.00 -30.00   91
  3  \w    -71.00  22.00   1.00    1.00    --    0.00 -38.00   0.00   93
  4  \w    -19.00  67.00   1.00    1.00    --    0.00  57.00 150.00   86
  5  \w     83.00 127.00   1.00   13.00    --   67.56  77.00-120.00   44
  6  \w     97.00 135.00   1.00   13.00    --   67.56 126.00 -30.00   38
  7  \w     82.00 135.00   1.00   13.00    --   67.56  77.00 -30.00   53
  8  \w     39.00  72.00   1.00   13.00    --   67.56  77.00-180.00   33
  9  \w     39.00  69.00   1.00   13.00    --   67.56  77.00-120.00   30
 10  \w     82.00 124.00   1.00   13.00    --   67.56  77.00-180.00   42
 11  \w      4.00  86.00   1.00   13.00    --   67.56 -77.00  30.00   82
 12  \w     39.00  69.00   1.00   13.00    --   67.56  77.00 150.00   30
 13  \w     87.00 134.00   1.00   13.00    --   67.56  77.00 150.00   47
 14  \w     16.00  96.00   1.00   13.00    --   67.56 -77.00 120.00   80
 15  \w     39.00  67.00   1.00   13.00    --   67.56  77.00-150.00   28
 16  \w     87.00 133.00   1.00   13.00    --   67.56  77.00  90.00   46
 17  \w    103.00 132.00   1.00   13.00    --   67.56 126.00-150.00   29
 18  \w     83.00 133.00   1.00   13.00    --   67.56  77.00-150.00   50
 19  \w     40.00  73.00   1.00   13.00    --   67.56  77.00 120.00   33
 20  \w     83.00 136.00   1.00   13.00    --   67.56  77.00 120.00   53
 21  \w     39.00  67.00   1.00   13.00    --   67.56  77.00   0.00   28
 22  \w     82.00 120.00   1.00   13.00    --   67.56  77.00   0.00   38
 23  \w     39.00  77.00   1.00   13.00    --   67.56  77.00  60.00   38
 24  \w     83.00 127.00   1.00   13.00    --   67.56  77.00  60.00   44
 25  \w     39.00  75.00   1.00   13.00    --   67.56  77.00 -60.00   36
 26  \w     78.00 136.00   1.00   13.00    --   67.56  77.00 -60.00   58
 27  \w     39.00  68.00   1.00   13.00    --   67.56  77.00 -90.00   29
 28  \w     88.00 133.00   1.00   13.00    --   67.56  77.00 -90.00   45
 29  \w     39.00  67.00   1.00   13.00    --   67.56  77.00  30.00   28
 30  \w     90.00 126.00   1.00   13.00    --   67.56  77.00  30.00   36
 31  \w      8.00  88.00   1.00   13.00    --   67.56 -61.00 -90.00   80
 32  \w     39.00  69.00   1.00   13.00    --   67.56  77.00  90.00   30
 33  \w     23.00 122.00   1.00   13.00    --   67.56-126.00 -60.00   99
 34  \w     39.00  65.00   1.00   13.00    --   67.56  77.00 -30.00   26
;
_diffrn_measurement_device Area
_diffrn_measurement_device_type 'Xcalibur, Sapphire3, Gemini'
_diffrn_measurement_method '\w scans'
_diffrn_orient_matrix_UB_11 -0.1361775000
_diffrn_orient_matrix_UB_12 -0.0559143000
_diffrn_orient_matrix_UB_13 0.0154846000
_diffrn_orient_matrix_UB_21 0.0075299000
_diffrn_orient_matrix_UB_22 -0.0533795000
_diffrn_orient_matrix_UB_23 -0.0826576000
_diffrn_orient_matrix_UB_31 0.1085604000
_diffrn_orient_matrix_UB_32 -0.0663219000
_diffrn_orient_matrix_UB_33 0.0534126000
_diffrn_radiation_monochromator graphite
_diffrn_radiation_type 'Cu K\a'
_diffrn_radiation_wavelength 1.54184
_diffrn_reflns_av_R_equivalents 0.104
_diffrn_reflns_av_unetI/netI 0.0470
_diffrn_reflns_limit_h_max 9
_diffrn_reflns_limit_h_min -9
_diffrn_reflns_limit_k_max 15
_diffrn_reflns_limit_k_min -15
_diffrn_reflns_limit_l_max 15
_diffrn_reflns_limit_l_min -15
_diffrn_reflns_number 4293
_diffrn_reflns_theta_full 51.583
_diffrn_reflns_theta_max 51.776
_diffrn_reflns_theta_min 4.089
_exptl_absorpt_coefficient_mu 1.652
_exptl_absorpt_correction_T_max 1.00000
_exptl_absorpt_correction_T_min 0.84507
_exptl_absorpt_correction_type multi-scan
_exptl_absorpt_process_details
;
CrysAlisPro 1.171.38.41 (Rigaku Oxford Diffraction, 2015)
Empirical absorption correction using spherical harmonics,
 implemented in SCALE3 ABSPACK scaling algorithm.
;
_exptl_crystal_colour colourless
_exptl_crystal_density_diffrn 1.173
_exptl_crystal_density_method 'not measured'
_exptl_crystal_description prism
_exptl_crystal_F_000 799.994
_exptl_crystal_recrystallization_method 'Re-crystallisation from solvent'
_exptl_crystal_size_max 0.450
_exptl_crystal_size_mid 0.350
_exptl_crystal_size_min 0.200
_refine_diff_density_max 0.24
_refine_diff_density_min -0.17
_refine_ls_extinction_method None
_refine_ls_goodness_of_fit_ref 1.0241
_refine_ls_hydrogen_treatment constr
_refine_ls_matrix_type full
_refine_ls_number_parameters 236
_refine_ls_number_reflns 3655
_refine_ls_number_restraints 0
_refine_ls_R_factor_all 0.0751
_refine_ls_R_factor_gt 0.0678
_refine_ls_shift/su_max 0.0004448
_refine_ls_shift/su_mean 0.0000436
_refine_ls_structure_factor_coef F
_refine_ls_weighting_details
;
 Method, part 1, Chebychev polynomial, (Watkin, 1994, Prince, 1982) 
 [weight] = 1.0/[A~0~*T~0~(x)+A~1~*T~1~(x) ... +A~n-1~]*T~n-1~(x)] 
 where A~i~ are the Chebychev coefficients listed below and x= Fcalc/Fmax 
 Method = Robust Weighting (Prince, 1982) 
 W = [weight] * [1-(deltaF/6*sigmaF)^2^]^2^ 
 A~i~ are: 
 22.3 19.3 19.5 8.24 -0.737
;
_refine_ls_weighting_scheme calc
_refine_ls_wR_factor_all 0.0720
_refine_ls_wR_factor_gt 0.0709
_refine_ls_wR_factor_ref 0.0709
_reflns_limit_h_max 9
_reflns_limit_h_min -9
_reflns_limit_k_max 15
_reflns_limit_k_min -15
_reflns_limit_l_max 15
_reflns_limit_l_min -15
_reflns_number_gt 3655
_reflns_number_total 1954
_reflns_threshold_expression I>2.0\s(I)
_oxford_diffrn_Wilson_B_factor 3.01
_oxford_diffrn_Wilson_scale 0.29
_oxford_refine_ls_r_factor_ref 0.0678
_oxford_refine_ls_scale 5.244(18)
_oxford_reflns_number_all 4291
_oxford_reflns_threshold_expression_ref I>2.0\s(I)
_cod_data_source_file c6nj02895k2.cif
_cod_data_source_block 1
_cod_depositor_comments 'Adding full bibliography for 7055915.cif.'
_cod_original_cell_volume 2100.08(11)
_cod_original_sg_symbol_H-M 'P 21/n '
_cod_database_code 7055915
_cell_oxdiff_length_a 8.9789(5)
_cell_oxdiff_length_b 15.1251(9)
_cell_oxdiff_length_c 15.7108(10)
_cell_oxdiff_angle_alpha 90.016(5)
_cell_oxdiff_angle_beta 100.174(5)
_cell_oxdiff_angle_gamma 90.037(5)
_cell_oxdiff_volume 2100.1(2)
_oxdiff_exptl_absorpt_empirical_full_min 0.799
_oxdiff_exptl_absorpt_empirical_full_max 1.426
_oxdiff_exptl_absorpt_empirical_details
;
Empirical correction (ABSPACK) includes:
- Absorption correction using spherical harmonics
- Frame scaling
;
_oxdiff_twin_items 2
_oxdiff_twin_integration_method simultaneous
_twin_special_details
;
Component 2 rotated by -179.8005\%
 around [1.00 0.00 -0.00] (reciprocal) or [1.00 0.00 0.10] (direct)
;
_solvent_exptl_crystal_recrystallization_method 'Dichloromethane - diethyl ether'

loop_
_symmetry_equiv_pos_as_xyz
x,y,z
-x,-y,-z
x+1/2,-y+1/2,z+1/2
-x+1/2,y+1/2,-z+1/2

loop_
_atom_site_label
_atom_site_type_symbol
_atom_site_fract_x
_atom_site_fract_y
_atom_site_fract_z
_atom_site_U_iso_or_equiv
_atom_site_occupancy
_atom_site_adp_type
_atom_site_refinement_flags_posn
Cl1 Cl 0.83141(6) 0.54366(4) 0.26797(5) 0.0662 1.0000 Uani .
N2 N 0.37351(18) 0.59890(10) 0.21382(10) 0.0321 1.0000 Uani .
C3 C 0.4269(2) 0.67138(13) 0.16753(13) 0.0310 1.0000 Uani .
C4 C 0.3827(2) 0.67308(14) 0.07771(13) 0.0384 1.0000 Uani .
C5 C 0.2909(3) 0.60004(17) 0.02897(14) 0.0575 1.0000 Uani .
H51 H 0.2866 0.6049 -0.0317 0.0867 1.0000 Uiso R
H52 H 0.1861 0.5955 0.0410 0.0871 1.0000 Uiso R
H53 H 0.3381 0.5448 0.0491 0.0868 1.0000 Uiso R
C6 C 0.4315(3) 0.74469(16) 0.03382(14) 0.0431 1.0000 Uani .
C7 C 0.5213(2) 0.81130(14) 0.07574(14) 0.0384 1.0000 Uani .
C8 C 0.5604(2) 0.80731(13) 0.16452(13) 0.0341 1.0000 Uani .
C9 C 0.5169(2) 0.73699(13) 0.21233(13) 0.0311 1.0000 Uani .
C10 C 0.5742(2) 0.73173(15) 0.30752(12) 0.0390 1.0000 Uani .
H103 H 0.4940 0.7133 0.3380 0.0581 1.0000 Uiso R
H101 H 0.6141 0.7878 0.3279 0.0587 1.0000 Uiso R
H102 H 0.6555 0.6894 0.3192 0.0591 1.0000 Uiso R
H81 H 0.6195 0.8522 0.1942 0.0404 1.0000 Uiso R
C11 C 0.5780(3) 0.88569(17) 0.02664(16) 0.0551 1.0000 Uani .
H111 H 0.5872 0.9408 0.0592 0.0826 1.0000 Uiso R
H112 H 0.5143 0.8955 -0.0289 0.0820 1.0000 Uiso R
H113 H 0.6791 0.8727 0.0175 0.0832 1.0000 Uiso R
H61 H 0.4038 0.7487 -0.0261 0.0511 1.0000 Uiso R
C12 C 0.4584(2) 0.53599(12) 0.25549(12) 0.0277 1.0000 Uani .
N13 N 0.38106(18) 0.47817(11) 0.29257(10) 0.0306 1.0000 Uani .
C14 C 0.2151(2) 0.49580(14) 0.26410(14) 0.0347 1.0000 Uani .
C15 C 0.2169(2) 0.59238(14) 0.23490(13) 0.0334 1.0000 Uani .
C16 C 0.1971(2) 0.65761(14) 0.30472(14) 0.0392 1.0000 Uani .
H163 H 0.0951 0.6523 0.3156 0.0580 1.0000 Uiso R
H161 H 0.2132 0.7180 0.2842 0.0561 1.0000 Uiso R
H162 H 0.2696 0.6443 0.3591 0.0566 1.0000 Uiso R
H151 H 0.1424 0.6021 0.1827 0.0392 1.0000 Uiso R
C17 C 0.1478(3) 0.43209(15) 0.19242(15) 0.0438 1.0000 Uani .
H171 H 0.0392 0.4455 0.1791 0.0650 1.0000 Uiso R
H173 H 0.1949 0.4421 0.1413 0.0634 1.0000 Uiso R
H172 H 0.1624 0.3695 0.2105 0.0657 1.0000 Uiso R
H141 H 0.1654 0.4892 0.3172 0.0400 1.0000 Uiso R
C18 C 0.4423(2) 0.39804(12) 0.33414(12) 0.0282 1.0000 Uani .
C19 C 0.5225(2) 0.33971(13) 0.28961(13) 0.0311 1.0000 Uani .
C20 C 0.5828(2) 0.26378(14) 0.33253(14) 0.0365 1.0000 Uani .
C21 C 0.5655(2) 0.24478(14) 0.41592(14) 0.0412 1.0000 Uani .
C22 C 0.4812(2) 0.30275(15) 0.45670(14) 0.0404 1.0000 Uani .
C23 C 0.4192(2) 0.38037(13) 0.41778(12) 0.0343 1.0000 Uani .
C24 C 0.3311(3) 0.44137(16) 0.46657(14) 0.0462 1.0000 Uani .
H243 H 0.3579 0.4308 0.5271 0.0679 1.0000 Uiso R
H241 H 0.3532 0.5020 0.4565 0.0681 1.0000 Uiso R
H242 H 0.2226 0.4320 0.4509 0.0688 1.0000 Uiso R
H221 H 0.4652 0.2884 0.5133 0.0483 1.0000 Uiso R
C25 C 0.6395(3) 0.16405(17) 0.46139(17) 0.0611 1.0000 Uani .
H253 H 0.5884 0.1442 0.5079 0.0919 1.0000 Uiso R
H252 H 0.7401 0.1783 0.4877 0.0918 1.0000 Uiso R
H251 H 0.6417 0.1185 0.4216 0.0929 1.0000 Uiso R
H201 H 0.6356 0.2229 0.3020 0.0427 1.0000 Uiso R
C26 C 0.5448(2) 0.35548(15) 0.19800(13) 0.0405 1.0000 Uani .
H262 H 0.5709 0.2991 0.1735 0.0619 1.0000 Uiso R
H261 H 0.6258 0.3976 0.1959 0.0611 1.0000 Uiso R
H263 H 0.4550 0.3790 0.1613 0.0607 1.0000 Uiso R
H121 H 0.5634 0.5345 0.2590 0.0313 1.0000 Uiso R

loop_
_atom_site_aniso_label
_atom_site_aniso_U_11
_atom_site_aniso_U_22
_atom_site_aniso_U_33
_atom_site_aniso_U_23
_atom_site_aniso_U_13
_atom_site_aniso_U_12
Cl1 0.0339(4) 0.0383(4) 0.1291(7) 0.0156(4) 0.0219(4) 0.0018(3)
N2 0.0324(10) 0.0262(10) 0.0388(9) 0.0018(8) 0.0094(8) 0.0016(8)
C3 0.0341(12) 0.0236(11) 0.0383(13) 0.0078(10) 0.0147(9) 0.0013(9)
C4 0.0441(13) 0.0343(13) 0.0379(13) -0.0009(10) 0.0102(10) 0.0004(10)
C5 0.0742(18) 0.0565(17) 0.0400(13) -0.0051(12) 0.0048(12) -0.0124(14)
C6 0.0538(14) 0.0432(15) 0.0346(12) 0.0105(11) 0.0142(10) 0.0068(12)
C7 0.0411(13) 0.0296(13) 0.0491(14) 0.0114(11) 0.0206(10) 0.0074(11)
C8 0.0328(12) 0.0233(12) 0.0484(14) 0.0023(10) 0.0131(10) 0.0034(9)
C9 0.0295(11) 0.0246(11) 0.0409(12) 0.0040(10) 0.0112(9) 0.0024(9)
C10 0.0396(12) 0.0367(13) 0.0411(12) 0.0028(10) 0.0082(10) -0.0030(10)
C11 0.0594(16) 0.0452(16) 0.0672(15) 0.0199(13) 0.0294(13) 0.0076(12)
C12 0.0252(10) 0.0212(11) 0.0375(12) -0.0022(9) 0.0080(9) -0.0026(9)
N13 0.0278(9) 0.0247(9) 0.0408(10) 0.0010(7) 0.0105(8) -0.0020(8)
C14 0.0285(11) 0.0339(13) 0.0426(12) 0.0011(10) 0.0084(9) -0.0016(10)
C15 0.0259(11) 0.0299(12) 0.0444(12) 0.0018(9) 0.0065(9) -0.0014(9)
C16 0.0369(12) 0.0292(12) 0.0540(14) 0.0016(10) 0.0150(10) 0.0013(10)
C17 0.0362(12) 0.0297(13) 0.0641(14) -0.0030(11) 0.0048(11) -0.0034(10)
C18 0.0321(12) 0.0176(11) 0.0345(11) 0.0045(9) 0.0049(9) -0.0014(9)
C19 0.0263(11) 0.0261(12) 0.0410(12) -0.0026(9) 0.0059(9) -0.0037(9)
C20 0.0341(12) 0.0286(13) 0.0469(13) -0.0004(10) 0.0073(10) 0.0009(10)
C21 0.0373(12) 0.0290(12) 0.0538(14) 0.0091(11) -0.0014(10) -0.0061(11)
C22 0.0474(13) 0.0354(14) 0.0381(12) 0.0075(10) 0.0071(10) -0.0052(11)
C23 0.0352(12) 0.0305(12) 0.0381(12) -0.0028(10) 0.0087(9) -0.0066(10)
C24 0.0537(14) 0.0476(14) 0.0412(12) -0.0058(11) 0.0192(11) -0.0019(12)
C25 0.0631(17) 0.0435(15) 0.0722(17) 0.0185(13) -0.0002(13) 0.0051(13)
C26 0.0471(13) 0.0362(13) 0.0410(12) -0.0014(10) 0.0155(10) 0.0068(11)

loop_
_atom_type_symbol
_atom_type_scat_dispersion_real
_atom_type_scat_dispersion_imag
_atom_type_scat_Cromer_Mann_a1
_atom_type_scat_Cromer_Mann_b1
_atom_type_scat_Cromer_Mann_a2
_atom_type_scat_Cromer_Mann_b2
_atom_type_scat_Cromer_Mann_a3
_atom_type_scat_Cromer_Mann_b3
_atom_type_scat_Cromer_Mann_a4
_atom_type_scat_Cromer_Mann_b4
_atom_type_scat_Cromer_Mann_c
_atom_type_scat_source
C 0.0181 0.0091 2.3100 20.8439 1.0200 10.2075 1.5886 0.5687 0.8650 51.6512 0.2156 'International Tables Vol C 4.2.6.8 and 6.1.1.4'
H 0.0000 0.0000 0.4930 10.5109 0.3229 26.1257 0.1402 3.1424 0.0408 57.7998 0.0030 'International Tables Vol C 4.2.6.8 and 6.1.1.4'
N 0.0311 0.0180 12.2126 0.0057 3.1322 9.8933 2.0125 28.9975 1.1663 0.5826 -11.5290 'International Tables Vol C 4.2.6.8 and 6.1.1.4'
O 0.0492 0.0322 3.0485 13.2771 2.2868 5.7011 1.5463 0.3239 0.8670 32.9089 0.2508 'International Tables Vol C 4.2.6.8 and 6.1.1.4'
Cl 0.3639 0.7018 11.4604 0.0104 7.1964 1.1662 6.2556 18.5194 1.6455 47.7784 -9.5574 'International Tables Vol C 4.2.6.8 and 6.1.1.4'

loop_
_geom_angle_atom_site_label_1
_geom_angle_atom_site_label_2
_geom_angle_atom_site_label_3
_geom_angle
_geom_angle_publ_flag
C3 N2 C12 125.71(16) yes
C3 N2 C15 124.56(15) yes
C12 N2 C15 108.95(15) yes
N2 C3 C4 117.53(18) yes
N2 C3 C9 120.13(17) yes
C4 C3 C9 122.33(18) yes
C3 C4 C5 122.2(2) yes
C3 C4 C6 117.1(2) yes
C5 C4 C6 120.67(19) yes
C4 C5 H51 112.1 no
C4 C5 H52 114.0 no
H51 C5 H52 108.9 no
C4 C5 H53 107.4 no
H51 C5 H53 109.5 no
H52 C5 H53 104.7 no
C4 C6 C7 122.5(2) yes
C4 C6 H61 119.9 no
C7 C6 H61 117.6 no
C6 C7 C8 118.28(19) yes
C6 C7 C11 121.5(2) yes
C8 C7 C11 120.2(2) yes
C7 C8 C9 122.1(2) yes
C7 C8 H81 119.7 no
C9 C8 H81 118.2 no
C8 C9 C3 117.63(18) yes
C8 C9 C10 119.90(18) yes
C3 C9 C10 122.37(18) yes
C9 C10 H103 110.7 no
C9 C10 H101 109.3 no
H103 C10 H101 110.9 no
C9 C10 H102 110.0 no
H103 C10 H102 108.5 no
H101 C10 H102 107.4 no
C7 C11 H111 112.1 no
C7 C11 H112 112.2 no
H111 C11 H112 108.9 no
C7 C11 H113 109.7 no
H111 C11 H113 105.0 no
H112 C11 H113 108.7 no
N2 C12 N13 113.29(17) yes
N2 C12 H121 122.4 no
N13 C12 H121 124.3 no
C12 N13 C14 108.88(15) yes
C12 N13 C18 124.88(16) yes
C14 N13 C18 124.35(15) yes
N13 C14 C15 101.33(15) yes
N13 C14 C17 110.56(16) yes
C15 C14 C17 113.90(18) yes
N13 C14 H141 107.0 no
C15 C14 H141 111.6 no
C17 C14 H141 111.7 no
C14 C15 N2 100.83(15) yes
C14 C15 C16 113.38(17) yes
N2 C15 C16 110.59(16) yes
C14 C15 H151 110.8 no
N2 C15 H151 109.5 no
C16 C15 H151 111.3 no
C15 C16 H163 108.2 no
C15 C16 H161 108.9 no
H163 C16 H161 109.5 no
C15 C16 H162 110.3 no
H163 C16 H162 109.1 no
H161 C16 H162 110.8 no
C14 C17 H171 106.1 no
C14 C17 H173 109.6 no
H171 C17 H173 110.4 no
C14 C17 H172 112.2 no
H171 C17 H172 109.5 no
H173 C17 H172 109.1 no
N13 C18 C19 119.49(16) yes
N13 C18 C23 118.81(17) yes
C19 C18 C23 121.70(18) yes
C18 C19 C20 117.89(18) yes
C18 C19 C26 122.94(18) yes
C20 C19 C26 119.17(18) yes
C19 C20 C21 122.3(2) yes
C19 C20 H201 118.3 no
C21 C20 H201 119.4 no
C20 C21 C22 118.0(2) yes
C20 C21 C25 120.4(2) yes
C22 C21 C25 121.6(2) yes
C21 C22 C23 122.6(2) yes
C21 C22 H221 118.2 no
C23 C22 H221 119.2 no
C22 C23 C18 117.51(19) yes
C22 C23 C24 119.77(18) yes
C18 C23 C24 122.73(19) yes
C23 C24 H243 109.9 no
C23 C24 H241 111.0 no
H243 C24 H241 107.6 no
C23 C24 H242 112.0 no
H243 C24 H242 107.1 no
H241 C24 H242 109.0 no
C21 C25 H253 112.2 no
C21 C25 H252 109.2 no
H253 C25 H252 106.3 no
C21 C25 H251 109.8 no
H253 C25 H251 110.1 no
H252 C25 H251 109.2 no
C19 C26 H262 108.6 no
C19 C26 H261 111.2 no
H262 C26 H261 108.9 no
C19 C26 H263 112.8 no
H262 C26 H263 108.4 no
H261 C26 H263 106.7 no

loop_
_geom_bond_atom_site_label_1
_geom_bond_atom_site_label_2
_geom_bond_distance
_geom_bond_publ_flag
N2 C3 1.443(2) yes
N2 C12 1.319(2) yes
N2 C15 1.504(3) yes
C3 C4 1.397(3) yes
C3 C9 1.390(3) yes
C4 C5 1.505(3) yes
C4 C6 1.395(3) yes
C5 H51 0.950 no
C5 H52 0.994 no
C5 H53 0.964 no
C6 C7 1.382(3) yes
C6 H61 0.932 no
C7 C8 1.379(3) yes
C7 C11 1.503(3) yes
C8 C9 1.397(3) yes
C8 H81 0.933 no
C9 C10 1.496(3) yes
C10 H103 0.973 no
C10 H101 0.954 no
C10 H102 0.964 no
C11 H111 0.974 no
C11 H112 0.967 no
C11 H113 0.964 no
C12 N13 1.315(2) yes
C12 H121 0.935 no
N13 C14 1.502(3) yes
N13 C18 1.439(3) yes
C14 C15 1.532(3) yes
C14 C17 1.524(3) yes
C14 H141 1.018 no
C15 C16 1.509(3) yes
C15 H151 0.974 no
C16 H163 0.964 no
C16 H161 0.987 no
C16 H162 0.999 no
C17 H171 0.982 no
C17 H173 0.983 no
C17 H172 0.990 no
C18 C19 1.401(3) yes
C18 C23 1.392(3) yes
C19 C20 1.392(3) yes
C19 C26 1.507(3) yes
C20 C21 1.377(3) yes
C20 H201 0.958 no
C21 C22 1.387(3) yes
C21 C25 1.508(3) yes
C22 C23 1.393(3) yes
C22 H221 0.950 no
C23 C24 1.509(3) yes
C24 H243 0.952 no
C24 H241 0.957 no
C24 H242 0.972 no
C25 H253 0.976 no
C25 H252 0.950 no
C25 H251 0.933 no
C26 H262 0.981 no
C26 H261 0.972 no
C26 H263 0.972 no

loop_
_oxford_twin_element_scale_factors
0.3664(12)
0.6336(12)

loop_
_twin_individual_id
_twin_individual_mass_fraction_refined
_oxdiff_twin_reflns_isolated
_oxdiff_twin_reflns_overlapped
_twin_individual_twin_lattice_type
_twin_individual_twin_matrix_11
_twin_individual_twin_matrix_12
_twin_individual_twin_matrix_13
_twin_individual_twin_matrix_21
_twin_individual_twin_matrix_22
_twin_individual_twin_matrix_23
_twin_individual_twin_matrix_31
_twin_individual_twin_matrix_32
_twin_individual_twin_matrix_33
1 0.3660 12461 3207 ref 1.0 0.0 0.00 0.00 1.00 0.00 0.00 0.00 1.00
2 0.6340 12427 3207 nmt 1.00 0.00 0.1987 0.00 -1.0 0.0038 0.00 0.00 -1.0
